data_7242593
loop_
_publ_author_name
'Liu, Wanying'
'Hou, Baohong'
'Huang, Xin'
'Zong, Shuyi'
'Zheng, Zhixin'
'Li, Shuyu'
'Zhao, Bugui'
'Liu, Songqiang'
'Zhou, Lina'
'Hao, Hongxun'

_publ_section_title
;
 Influence of intermolecular interactions and crystal structure on
 desolvation mechanisms of solvates
;
_journal_issue 19
_journal_name_full CrystEngComm
_journal_page_first 3557
_journal_page_last 3568
_journal_paper_doi 10.1039/D1CE00284H
_journal_volume 23
_journal_year 2021
_chemical_absolute_configuration ad
_chemical_formula_moiety '2(C19 H28 N4 O6 S2), C3 H8 O, 3(H2 O)'
_chemical_formula_sum 'C41 H70 N8 O16 S4'
_chemical_formula_weight 1059.29
_space_group_crystal_system orthorhombic
_space_group_IT_number 19
_space_group_name_Hall 'P 2ac 2ab'
_space_group_name_H-M_alt 'P 21 21 21'
_atom_sites_solution_hydrogens mixed
_atom_sites_solution_primary dual
_audit_creation_date 2020-10-10
_audit_creation_method
;
Olex2 1.2
(compiled 2018.05.29 svn.r3508 for OlexSys, GUI svn.r5506)
;
_audit_update_record
;
2020-12-01 deposited with the CCDC.	2021-04-03 downloaded from the CCDC.
;
_cell_angle_alpha 90
_cell_angle_beta 90
_cell_angle_gamma 90
_cell_formula_units_Z 4
_cell_length_a 14.1543(3)
_cell_length_b 16.7550(4)
_cell_length_c 23.7148(6)
_cell_measurement_reflns_used 26307
_cell_measurement_temperature 113.15
_cell_measurement_theta_max 33.4980
_cell_measurement_theta_min 2.0530
_cell_volume 5624.1(2)
_computing_cell_refinement 'CrysAlisPro 1.171.38.46 (Rigaku OD, 2015)'
_computing_data_collection CrystalClear(Rigaku,2008)
_computing_data_reduction 'CrysAlisPro 1.171.38.46 (Rigaku OD, 2015)'
_computing_molecular_graphics 'Olex2 (Dolomanov et al., 2009)'
_computing_publication_material 'Olex2 (Dolomanov et al., 2009)'
_computing_structure_refinement 'ShelXL (Sheldrick, 2015)'
_computing_structure_solution 'ShelXT (Sheldrick, 2015)'
_diffrn_ambient_temperature 113.15
_diffrn_detector 'CCD plate'
_diffrn_measured_fraction_theta_full 0.987
_diffrn_measured_fraction_theta_max 0.989
_diffrn_measurement_details
;
List of Runs (angles in degrees, time in seconds):

  # Type    Start    End  Width  t~exp~   \w     \q     \k     \f   Frames
#--------------------------------------------------------------------------
  1  \w   -120.00  60.00   1.00    3.00    --  -30.00  45.00   0.00  180
  2  \w   -120.00  30.00   1.00    3.00    --  -30.00  45.00  90.00  150
  3  \w   -120.00   0.00   1.00    3.00    --  -30.00  45.00 180.00  120
;
_diffrn_measurement_device 'abstract diffractometer'
_diffrn_measurement_device_type 'Rigaku Saturn 70 CCD'
_diffrn_measurement_method '\w scans'
_diffrn_orient_matrix_type 'CrysAlisPro convention (1999,Acta A55,543-557)'
_diffrn_orient_matrix_UB_11 -0.0197696000
_diffrn_orient_matrix_UB_12 0.0013437000
_diffrn_orient_matrix_UB_13 -0.0274612000
_diffrn_orient_matrix_UB_21 0.0453310000
_diffrn_orient_matrix_UB_22 -0.0068451000
_diffrn_orient_matrix_UB_23 -0.0117806000
_diffrn_orient_matrix_UB_31 -0.0080888000
_diffrn_orient_matrix_UB_32 -0.0417689000
_diffrn_orient_matrix_UB_33 0.0010755000
_diffrn_radiation_monochromator confocal
_diffrn_radiation_probe x-ray
_diffrn_radiation_type MoK\a
_diffrn_radiation_wavelength 0.71073
_diffrn_reflns_av_R_equivalents 0.0465
_diffrn_reflns_av_unetI/netI 0.0369
_diffrn_reflns_Laue_measured_fraction_full 0.987
_diffrn_reflns_Laue_measured_fraction_max 0.989
_diffrn_reflns_limit_h_max 17
_diffrn_reflns_limit_h_min -17
_diffrn_reflns_limit_k_max 20
_diffrn_reflns_limit_k_min -20
_diffrn_reflns_limit_l_max 29
_diffrn_reflns_limit_l_min -29
_diffrn_reflns_number 44974
_diffrn_reflns_point_group_measured_fraction_full 0.990
_diffrn_reflns_point_group_measured_fraction_max 0.991
_diffrn_reflns_theta_full 25.242
_diffrn_reflns_theta_max 26.371
_diffrn_reflns_theta_min 2.070
_diffrn_source 'rotating anode'
_diffrn_source_type 'Enhance (Mo) X-ray Source'
_exptl_absorpt_coefficient_mu 0.236
_exptl_absorpt_correction_T_max 1.00000
_exptl_absorpt_correction_T_min 0.74989
_exptl_absorpt_correction_type multi-scan
_exptl_absorpt_process_details 'CrysAlisPro 1.171.38.46 (Rigaku Oxford Diffraction, 2015)'
_exptl_crystal_density_diffrn 1.251
_exptl_crystal_description block
_exptl_crystal_F_000 2256
_exptl_crystal_size_max 0.18
_exptl_crystal_size_mid 0.16
_exptl_crystal_size_min 0.14
_refine_diff_density_max 0.567
_refine_diff_density_min -0.356
_refine_diff_density_rms 0.051
_refine_ls_abs_structure_details
;
 Flack x determined using 4481 quotients [(I+)-(I-)]/[(I+)+(I-)]
 (Parsons, Flack and Wagner, Acta Cryst. B69 (2013) 249-259).
;
_refine_ls_abs_structure_Flack 0.01(2)
_refine_ls_extinction_coef 0.0046(13)
_refine_ls_extinction_expression Fc^*^=kFc[1+0.001xFc^2^\l^3^/sin(2\q)]^-1/4^
_refine_ls_extinction_method 'SHELXL-2018/3 (Sheldrick 2018)'
_refine_ls_goodness_of_fit_ref 1.039
_refine_ls_hydrogen_treatment constr
_refine_ls_matrix_type full
_refine_ls_number_parameters 666
_refine_ls_number_reflns 11421
_refine_ls_number_restraints 21
_refine_ls_restrained_S_all 1.039
_refine_ls_R_factor_all 0.0460
_refine_ls_R_factor_gt 0.0420
_refine_ls_shift/su_max 0.001
_refine_ls_shift/su_mean 0.000
_refine_ls_structure_factor_coef Fsqd
_refine_ls_weighting_details 'w=1/[\s^2^(Fo^2^)+(0.0530P)^2^+3.2485P] where P=(Fo^2^+2Fc^2^)/3'
_refine_ls_weighting_scheme calc
_refine_ls_wR_factor_gt 0.1043
_refine_ls_wR_factor_ref 0.1066
_reflns_Friedel_coverage 0.822
_reflns_Friedel_fraction_full 0.993
_reflns_Friedel_fraction_max 0.993
_reflns_number_gt 10647
_reflns_number_total 11421
_reflns_threshold_expression 'I > 2\s(I)'
_cod_data_source_file d1ce00284h2.cif
_cod_data_source_block r20201005a
_cod_depositor_comments 'Adding full bibliography for 7242591--7242593.cif.'
_cod_database_code 7242593
_shelx_shelxl_version_number 2018/3
_chemical_oxdiff_formula 'C11 H10 N O'
_shelx_space_group_comment
;
The symmetry employed for this shelxl refinement is uniquely defined
by the following loop, which should always be used as a source of
symmetry information in preference to the above space-group names.
They are only intended as comments.
;
_shelx_estimated_absorpt_t_max 0.968
_shelx_estimated_absorpt_t_min 0.959
_reflns_odcompleteness_completeness 98.96
_reflns_odcompleteness_iscentric 1
_reflns_odcompleteness_theta 26.32
_olex2_refinement_description
;
1. Fixed Uiso
 At 1.2 times of:
  All C(H) groups, All C(H,H) groups, All N(H) groups
 At 1.5 times of:
  All C(H,H,H) groups, All O(H) groups, All O(H,H) groups
2. Restrained distances
 H16C-H16D
 1.45 with sigma of 0.01
 O16A-H16C = O16A-H16D
 0.85 with sigma of 0.01
3. Uiso/Uaniso restraints and constraints
O16 \\sim O16A: within 2A with sigma of 0.01 and sigma for terminal atoms of
0.02
Uanis(O16) \\sim Ueq, Uanis(O16A) \\sim Ueq: with sigma of 0.01 and sigma for
terminal atoms of 0.02
4. Others
 Sof(O16A)=Sof(H16C)=Sof(H16D)=1-FVAR(1)
 Sof(O16)=Sof(H16A)=Sof(H16B)=FVAR(1)
 Fixed Sof: O14(0.5) H14A(0.5) H14B(0.5) O14A(0.2) H14C(0.2) H14D(0.2)
 O14B(0.3) H14E(0.3) H14F(0.3)
5.a Riding coordinates:
 O14(H14A,H14B), O16(H16A,H16B), O16A(H16C,H16D), O14A(H14C,H14D), O14B(H14E,
 H14F)
5.b Free rotating group:
 O15(H15A,H15B)
5.c Ternary CH refined with riding coordinates:
 C3(H3A), C6(H6), C10(H10), C12(H12), C22(H22), C25(H25), C29(H29), C31(H31)
5.d Secondary CH2 refined with riding coordinates:
 C8(H8A,H8B), C13(H13A,H13B), C17(H17A,H17B), C27(H27A,H27B), C32(H32A,H32B),
 C36(H36A,H36B), C40(H40A,H40B), C41(H41A,H41B)
5.e Aromatic/amide H refined with riding coordinates:
 N1(H1), N2(H2), N3(H3), N5(H5), N6(H6A), N7(H7)
5.f Idealised Me refined as rotating group:
 C1(H1A,H1B,H1C), C2(H2A,H2B,H2C), C4(H4A,H4B,H4C), C5(H5A,H5B,H5C), C19(H19A,
 H19B,H19C), C20(H20A,H20B,H20C), C21(H21A,H21B,H21C), C23(H23A,H23B,H23C),
 C24(H24A,H24B,H24C), C38(H38A,H38B,H38C), C39(H39A,H39B,H39C)
5.g Idealised tetrahedral OH refined as rotating group:
 O13(H13)
;
_olex2_submission_special_instructions 'No special instructions were received'
_oxdiff_exptl_absorpt_empirical_details
;
Empirical correction (ABSPACK) includes:
- Absorption correction using spherical harmonics
- Frame scaling
- Detector area scaling
;
_oxdiff_exptl_absorpt_empirical_full_max 1.254
_oxdiff_exptl_absorpt_empirical_full_min 0.670

loop_
_space_group_symop_operation_xyz
'x, y, z'
'-x+1/2, -y, z+1/2'
'-x, y+1/2, -z+1/2'
'x+1/2, -y+1/2, -z'

loop_
_atom_site_label
_atom_site_type_symbol
_atom_site_fract_x
_atom_site_fract_y
_atom_site_fract_z
_atom_site_U_iso_or_equiv
_atom_site_adp_type
_atom_site_occupancy
_atom_site_site_symmetry_order
_atom_site_calc_flag
_atom_site_refinement_flags_posn
_atom_site_refinement_flags_adp
_atom_site_refinement_flags_occupancy
_atom_site_disorder_assembly
_atom_site_disorder_group
S1 S 0.09372(6) 0.31422(5) 0.75467(4) 0.0251(2) Uani 1 1 d . . . . .
S2 S 0.36670(6) 0.20510(5) 0.65727(4) 0.0261(2) Uani 1 1 d . . . . .
O1 O 0.17876(17) 0.12972(15) 0.77029(13) 0.0356(7) Uani 1 1 d . . . . .
O2 O 0.51654(16) 0.19182(16) 0.82396(10) 0.0266(5) Uani 1 1 d . . . . .
O3 O 0.73106(17) 0.23918(15) 0.70955(11) 0.0265(5) Uani 1 1 d . . . . .
O4 O 0.68907(17) 0.13495(16) 0.76197(11) 0.0302(6) Uani 1 1 d . . . . .
O5 O 0.6336(2) 0.30381(16) 0.58888(11) 0.0336(6) Uani 1 1 d . . . . .
O6 O 0.7534(3) 0.2925(3) 0.52779(16) 0.0655(11) Uani 1 1 d . . . . .
N1 N -0.00762(18) 0.18082(17) 0.76549(13) 0.0231(6) Uani 1 1 d . . . . .
H1 H 0.044906 0.163327 0.781031 0.028 Uiso 1 1 calc R . . . .
N2 N -0.08239(19) 0.28870(17) 0.72364(12) 0.0226(6) Uani 1 1 d . . . . .
H2 H -0.131946 0.258727 0.716322 0.027 Uiso 1 1 calc R . . . .
N3 N 0.30930(19) 0.20483(17) 0.78374(12) 0.0208(6) Uani 1 1 d . . . . .
H3 H 0.331324 0.252649 0.791671 0.025 Uiso 1 1 calc R . . . .
N4 N 0.50418(18) 0.15443(16) 0.72775(12) 0.0196(6) Uani 1 1 d . . . . .
C1 C -0.1498(3) 0.3843(3) 0.65721(17) 0.0338(9) Uani 1 1 d . . . . .
H1A H -0.125392 0.351536 0.626247 0.051 Uiso 1 1 calc GR . . . .
H1B H -0.150027 0.440558 0.645787 0.051 Uiso 1 1 calc GR . . . .
H1C H -0.214292 0.367575 0.666372 0.051 Uiso 1 1 calc GR . . . .
C2 C -0.1212(3) 0.4213(2) 0.75869(18) 0.0309(8) Uani 1 1 d . . . . .
H2A H -0.182683 0.400744 0.770871 0.046 Uiso 1 1 calc GR . . . .
H2B H -0.127404 0.477551 0.748056 0.046 Uiso 1 1 calc GR . . . .
H2C H -0.075665 0.416339 0.789648 0.046 Uiso 1 1 calc GR . . . .
C3 C -0.0870(2) 0.3741(2) 0.70884(15) 0.0241(7) Uani 1 1 d . . . . .
H3A H -0.021833 0.392582 0.699042 0.029 Uiso 1 1 calc R . . . .
C4 C -0.0929(3) 0.0876(3) 0.70398(17) 0.0358(9) Uani 1 1 d . . . . .
H4A H -0.101119 0.129579 0.675628 0.054 Uiso 1 1 calc GR . . . .
H4B H -0.146588 0.050723 0.702337 0.054 Uiso 1 1 calc GR . . . .
H4C H -0.034326 0.058336 0.696389 0.054 Uiso 1 1 calc GR . . . .
C5 C -0.0766(3) 0.0629(2) 0.80751(17) 0.0317(8) Uani 1 1 d . . . . .
H5A H -0.016753 0.034420 0.802095 0.048 Uiso 1 1 calc GR . . . .
H5B H -0.129106 0.024902 0.805531 0.048 Uiso 1 1 calc GR . . . .
H5C H -0.076477 0.088971 0.844495 0.048 Uiso 1 1 calc GR . . . .
C6 C -0.0878(2) 0.1249(2) 0.76203(15) 0.0230(7) Uani 1 1 d . . . . .
H6 H -0.147589 0.155131 0.769042 0.028 Uiso 1 1 calc R . . . .
C7 C -0.0086(2) 0.2549(2) 0.74712(15) 0.0217(7) Uani 1 1 d . . . . .
C8 C 0.1597(2) 0.2618(2) 0.80818(16) 0.0250(7) Uani 1 1 d . . . . .
H8A H 0.203098 0.299819 0.826887 0.030 Uiso 1 1 calc R . . . .
H8B H 0.115161 0.241669 0.837065 0.030 Uiso 1 1 calc R . . . .
C9 C 0.2168(2) 0.1921(2) 0.78529(15) 0.0238(7) Uani 1 1 d . . . . .
C10 C 0.3744(2) 0.1419(2) 0.76932(15) 0.0226(7) Uani 1 1 d . . . . .
H10 H 0.356867 0.089506 0.786534 0.027 Uiso 1 1 calc R . . . .
C11 C 0.4771(2) 0.1669(2) 0.78274(14) 0.0212(7) Uani 1 1 d . . . . .
C12 C 0.4094(2) 0.1338(2) 0.70774(15) 0.0226(7) Uani 1 1 d . . . . .
H12 H 0.405448 0.077666 0.693549 0.027 Uiso 1 1 calc R . . . .
C13 C 0.4685(3) 0.1935(2) 0.61134(15) 0.0289(8) Uani 1 1 d . . . . .
H13A H 0.463459 0.141232 0.592058 0.035 Uiso 1 1 calc R . . . .
H13B H 0.465783 0.235389 0.581976 0.035 Uiso 1 1 calc R . . . .
C14 C 0.5639(2) 0.1979(2) 0.63986(15) 0.0239(7) Uani 1 1 d . . . . .
C15 C 0.5797(2) 0.18153(19) 0.69450(14) 0.0192(6) Uani 1 1 d . . . . .
C16 C 0.6751(2) 0.1855(2) 0.72457(14) 0.0204(7) Uani 1 1 d . . . . .
C17 C 0.6421(3) 0.2192(2) 0.59996(16) 0.0304(8) Uani 1 1 d . . . . .
H17A H 0.704228 0.207083 0.617074 0.037 Uiso 1 1 calc R . . . .
H17B H 0.635970 0.188420 0.564500 0.037 Uiso 1 1 calc R . . . .
C18 C 0.6949(3) 0.3335(3) 0.55073(17) 0.0422(10) Uani 1 1 d . . . . .
C19 C 0.6787(4) 0.4196(3) 0.5412(2) 0.0583(14) Uani 1 1 d . . . . .
H19A H 0.620806 0.426883 0.519053 0.087 Uiso 1 1 calc GR . . . .
H19B H 0.732378 0.442199 0.520553 0.087 Uiso 1 1 calc GR . . . .
H19C H 0.672058 0.446787 0.577537 0.087 Uiso 1 1 calc GR . . . .
S3 S 0.22176(7) 0.67214(6) 0.57336(3) 0.0280(2) Uani 1 1 d . . . . .
S4 S 0.53525(6) 0.46780(5) 0.68428(3) 0.02017(18) Uani 1 1 d . . . . .
O7 O 0.3060(3) 0.48688(16) 0.57242(11) 0.0436(8) Uani 1 1 d . . . . .
O8 O 0.25964(17) 0.43605(15) 0.77774(10) 0.0269(5) Uani 1 1 d . . . . .
O9 O 0.4633(2) 0.40568(18) 0.89609(10) 0.0359(6) Uani 1 1 d . . . . .
O10 O 0.36314(16) 0.32273(14) 0.85480(9) 0.0206(5) Uani 1 1 d . . . . .
O11 O 0.68764(16) 0.45166(14) 0.84239(10) 0.0250(5) Uani 1 1 d . . . . .
O12 O 0.7840(2) 0.3923(2) 0.90370(15) 0.0541(9) Uani 1 1 d . . . . .
N5 N 0.2625(2) 0.58504(18) 0.48312(12) 0.0284(7) Uani 1 1 d . . . . .
H5 H 0.280669 0.551524 0.509560 0.034 Uiso 1 1 calc R . . . .
N6 N 0.1851(2) 0.70489(18) 0.46694(12) 0.0249(6) Uani 1 1 d . . . . .
H6A H 0.181594 0.692834 0.430884 0.030 Uiso 1 1 calc R . . . .
N7 N 0.3320(2) 0.51488(17) 0.66416(12) 0.0212(6) Uani 1 1 d . . . . .
H7 H 0.336555 0.552559 0.689866 0.025 Uiso 1 1 calc R . . . .
N8 N 0.41264(18) 0.39160(15) 0.75218(11) 0.0169(5) Uani 1 1 d . . . . .
C20 C 0.3834(3) 0.5668(3) 0.41072(19) 0.0434(11) Uani 1 1 d . . . . .
H20A H 0.404129 0.621959 0.416653 0.065 Uiso 1 1 calc GR . . . .
H20B H 0.394316 0.551670 0.371339 0.065 Uiso 1 1 calc GR . . . .
H20C H 0.419172 0.531153 0.435555 0.065 Uiso 1 1 calc GR . . . .
C21 C 0.2409(3) 0.4762(3) 0.41679(17) 0.0391(10) Uani 1 1 d . . . . .
H21A H 0.274657 0.439880 0.442121 0.059 Uiso 1 1 calc GR . . . .
H21B H 0.249996 0.459040 0.377669 0.059 Uiso 1 1 calc GR . . . .
H21C H 0.173355 0.475541 0.425892 0.059 Uiso 1 1 calc GR . . . .
C22 C 0.2789(3) 0.5600(2) 0.42403(14) 0.0264(7) Uani 1 1 d . . . . .
H22 H 0.243236 0.596639 0.398464 0.032 Uiso 1 1 calc R . . . .
C23 C 0.1549(5) 0.8406(3) 0.4362(2) 0.0584(15) Uani 1 1 d . . . . .
H23A H 0.221332 0.845788 0.425066 0.088 Uiso 1 1 calc GR . . . .
H23B H 0.130796 0.892764 0.448139 0.088 Uiso 1 1 calc GR . . . .
H23C H 0.117879 0.821262 0.404066 0.088 Uiso 1 1 calc GR . . . .
C24 C 0.0448(5) 0.7736(4) 0.5008(3) 0.0767(19) Uani 1 1 d . . . . .
H24A H 0.007069 0.759815 0.467575 0.115 Uiso 1 1 calc GR . . . .
H24B H 0.021889 0.824023 0.516745 0.115 Uiso 1 1 calc GR . . . .
H24C H 0.038942 0.731232 0.529090 0.115 Uiso 1 1 calc GR . . . .
C25 C 0.1469(3) 0.7826(2) 0.48404(17) 0.0396(10) Uani 1 1 d . . . . .
H25 H 0.183827 0.803061 0.516962 0.047 Uiso 1 1 calc R . . . .
C26 C 0.2239(2) 0.6517(2) 0.50012(14) 0.0221(7) Uani 1 1 d . . . . .
C27 C 0.3275(3) 0.6243(2) 0.59950(15) 0.0278(8) Uani 1 1 d . . . . .
H27A H 0.378785 0.632986 0.571778 0.033 Uiso 1 1 calc R . . . .
H27B H 0.346425 0.651122 0.634959 0.033 Uiso 1 1 calc R . . . .
C28 C 0.3197(3) 0.5356(2) 0.61078(14) 0.0257(7) Uani 1 1 d . . . . .
C29 C 0.3380(2) 0.43278(19) 0.68153(14) 0.0196(7) Uani 1 1 d . . . . .
H29 H 0.298178 0.396128 0.658252 0.024 Uiso 1 1 calc R . . . .
C30 C 0.3229(2) 0.42231(19) 0.74570(14) 0.0193(6) Uani 1 1 d . . . . .
C31 C 0.4385(2) 0.40003(19) 0.69277(13) 0.0185(7) Uani 1 1 d . . . . .
H31 H 0.450002 0.347474 0.673988 0.022 Uiso 1 1 calc R . . . .
C32 C 0.6108(2) 0.4097(2) 0.73015(15) 0.0222(7) Uani 1 1 d . . . . .
H32A H 0.626037 0.358766 0.711089 0.027 Uiso 1 1 calc R . . . .
H32B H 0.670742 0.439096 0.735649 0.027 Uiso 1 1 calc R . . . .
C33 C 0.5690(2) 0.3912(2) 0.78749(14) 0.0211(7) Uani 1 1 d . . . . .
C34 C 0.4763(2) 0.38568(19) 0.79755(14) 0.0189(6) Uani 1 1 d . . . . .
C35 C 0.4320(2) 0.3708(2) 0.85455(13) 0.0207(7) Uani 1 1 d . . . . .
C36 C 0.6405(2) 0.3760(2) 0.83250(16) 0.0263(8) Uani 1 1 d . . . . .
H36A H 0.609337 0.356967 0.867382 0.032 Uiso 1 1 calc R . . . .
H36B H 0.686472 0.335080 0.820019 0.032 Uiso 1 1 calc R . . . .
C37 C 0.7590(3) 0.4512(3) 0.87967(16) 0.0322(9) Uani 1 1 d . . . . .
C38 C 0.8013(3) 0.5326(3) 0.88528(18) 0.0396(10) Uani 1 1 d . . . . .
H38A H 0.813084 0.554774 0.847705 0.059 Uiso 1 1 calc GR . . . .
H38B H 0.861063 0.528922 0.906017 0.059 Uiso 1 1 calc GR . . . .
H38C H 0.757546 0.567333 0.905812 0.059 Uiso 1 1 calc GR . . . .
O13 O -0.0806(3) 0.4839(2) 0.44798(15) 0.0566(9) Uani 1 1 d . . . . .
H13 H -0.048461 0.515983 0.428629 0.085 Uiso 1 1 calc GR . . . .
C39 C -0.0909(6) 0.5843(5) 0.5530(4) 0.104(3) Uani 1 1 d . . . . .
H39A H -0.127980 0.602028 0.520410 0.156 Uiso 1 1 calc GR . . . .
H39B H -0.068144 0.630861 0.573921 0.156 Uiso 1 1 calc GR . . . .
H39C H -0.130542 0.551381 0.577603 0.156 Uiso 1 1 calc GR . . . .
C40 C -0.0056(5) 0.5346(4) 0.5324(3) 0.0759(17) Uani 1 1 d . . . . .
H40A H 0.037616 0.569384 0.510626 0.091 Uiso 1 1 calc R . . . .
H40B H 0.029464 0.513908 0.565389 0.091 Uiso 1 1 calc R . . . .
C41 C -0.0348(5) 0.4687(4) 0.4975(2) 0.0785(19) Uani 1 1 d . . . . .
H41A H 0.022248 0.436967 0.488434 0.094 Uiso 1 1 calc R . . . .
H41B H -0.076482 0.434170 0.520510 0.094 Uiso 1 1 calc R . . . .
O15 O 0.3572(4) 0.3324(3) 0.5318(2) 0.0885(15) Uani 1 1 d . . . . .
H15A H 0.323976 0.374176 0.536301 0.133 Uiso 1 1 d G . . . .
H15B H 0.321371 0.300616 0.513687 0.133 Uiso 1 1 d G . . . .
O14 O 0.4964(5) 0.3631(4) 0.4484(3) 0.0580(19) Uani 0.5 1 d . . P A 1
H14A H 0.495274 0.341714 0.480894 0.087 Uiso 0.5 1 d R . P A 1
H14B H 0.512584 0.328484 0.424044 0.087 Uiso 0.5 1 d R . P A 1
O16 O 0.1131(6) 0.3273(5) 0.5938(3) 0.072(3) Uani 0.525(10) 1 d . U P B 1
H16A H 0.162737 0.320273 0.613345 0.108 Uiso 0.525(10) 1 d R . P B 1
H16B H 0.127697 0.349323 0.562655 0.108 Uiso 0.525(10) 1 d R . P B 1
O16A O 0.0914(7) 0.2384(6) 0.5929(4) 0.080(3) Uani 0.475(10) 1 d D U P B 2
H16C H 0.140435 0.208908 0.595060 0.119 Uiso 0.475(10) 1 d DR . P B 2
H16D H 0.079585 0.256308 0.559370 0.119 Uiso 0.475(10) 1 d DR . P B 2
O14A O 0.5229(15) 0.3001(11) 0.4137(10) 0.054(5) Uani 0.2 1 d . . P A -1
H14C H 0.521041 0.344651 0.430891 0.081 Uiso 0.2 1 d R . P A -1
H14D H 0.475401 0.272141 0.423241 0.081 Uiso 0.2 1 d R . P A -1
O14B O 0.5130(9) 0.2757(8) 0.4466(6) 0.051(3) Uani 0.3 1 d . . P C 2
H14E H 0.458240 0.257702 0.439105 0.076 Uiso 0.3 1 d R . P C 2
H14F H 0.521420 0.275262 0.482095 0.076 Uiso 0.3 1 d R . P C 2

loop_
_atom_site_aniso_label
_atom_site_aniso_U_11
_atom_site_aniso_U_22
_atom_site_aniso_U_33
_atom_site_aniso_U_23
_atom_site_aniso_U_13
_atom_site_aniso_U_12
S1 0.0150(4) 0.0196(4) 0.0408(5) -0.0008(4) -0.0036(3) -0.0025(3)
S2 0.0224(4) 0.0226(4) 0.0333(5) -0.0007(4) -0.0116(3) 0.0002(3)
O1 0.0168(12) 0.0227(13) 0.0673(19) -0.0111(13) -0.0055(12) -0.0005(10)
O2 0.0186(11) 0.0349(14) 0.0262(12) -0.0002(11) -0.0039(10) 0.0048(10)
O3 0.0187(12) 0.0238(12) 0.0370(14) 0.0074(11) -0.0023(10) -0.0035(10)
O4 0.0172(11) 0.0350(14) 0.0385(14) 0.0195(12) -0.0010(10) 0.0022(10)
O5 0.0428(15) 0.0314(14) 0.0266(13) 0.0035(11) 0.0057(11) -0.0004(13)
O6 0.060(2) 0.080(3) 0.057(2) 0.004(2) 0.0299(18) -0.003(2)
N1 0.0127(12) 0.0190(14) 0.0375(16) -0.0019(12) -0.0063(11) -0.0007(11)
N2 0.0143(13) 0.0205(14) 0.0329(15) -0.0007(12) -0.0022(11) -0.0023(11)
N3 0.0154(13) 0.0156(13) 0.0314(15) 0.0004(12) -0.0015(11) -0.0004(11)
N4 0.0134(12) 0.0156(13) 0.0298(14) 0.0015(11) -0.0039(11) -0.0014(10)
C1 0.0263(18) 0.039(2) 0.036(2) 0.0121(17) -0.0018(16) -0.0032(16)
C2 0.0230(17) 0.0238(18) 0.046(2) -0.0023(17) 0.0006(16) 0.0041(14)
C3 0.0164(15) 0.0206(17) 0.0354(19) 0.0055(15) 0.0023(14) -0.0030(13)
C4 0.034(2) 0.034(2) 0.040(2) -0.0058(18) -0.0050(18) -0.0093(18)
C5 0.0258(18) 0.0270(19) 0.042(2) 0.0058(17) 0.0018(16) -0.0007(16)
C6 0.0133(14) 0.0202(16) 0.0355(19) -0.0004(14) -0.0037(13) -0.0025(13)
C7 0.0164(15) 0.0210(16) 0.0278(17) -0.0033(14) 0.0009(13) -0.0011(12)
C8 0.0162(16) 0.0233(17) 0.0354(19) -0.0051(15) -0.0036(14) -0.0003(13)
C9 0.0174(15) 0.0206(17) 0.0335(18) -0.0003(14) -0.0043(14) 0.0010(14)
C10 0.0156(15) 0.0184(16) 0.0340(18) 0.0037(14) -0.0021(13) 0.0002(13)
C11 0.0146(14) 0.0194(16) 0.0295(17) 0.0077(14) -0.0019(13) 0.0032(13)
C12 0.0142(15) 0.0170(16) 0.0366(18) -0.0007(14) -0.0050(14) -0.0001(13)
C13 0.0302(18) 0.032(2) 0.0242(17) -0.0050(15) -0.0066(15) -0.0012(16)
C14 0.0256(17) 0.0193(17) 0.0267(17) -0.0041(14) -0.0027(14) 0.0014(14)
C15 0.0184(15) 0.0148(15) 0.0243(16) 0.0015(13) 0.0013(12) 0.0018(13)
C16 0.0150(14) 0.0191(16) 0.0270(16) 0.0002(14) 0.0018(12) 0.0029(13)
C17 0.035(2) 0.032(2) 0.0243(18) -0.0009(15) 0.0039(15) 0.0035(17)
C18 0.045(2) 0.052(3) 0.030(2) 0.0018(19) 0.0018(18) -0.010(2)
C19 0.081(4) 0.050(3) 0.044(3) 0.016(2) 0.001(3) -0.017(3)
S3 0.0401(5) 0.0269(5) 0.0168(4) -0.0036(3) -0.0045(4) 0.0073(4)
S4 0.0217(4) 0.0174(4) 0.0215(4) 0.0036(3) 0.0026(3) -0.0013(3)
O7 0.085(2) 0.0247(14) 0.0212(13) -0.0023(11) -0.0123(14) 0.0025(15)
O8 0.0185(11) 0.0333(14) 0.0288(13) 0.0050(11) 0.0052(10) 0.0031(10)
O9 0.0355(14) 0.0501(17) 0.0220(13) -0.0054(12) -0.0002(11) -0.0156(13)
O10 0.0209(11) 0.0228(12) 0.0183(10) 0.0025(9) 0.0028(9) -0.0025(10)
O11 0.0219(11) 0.0256(13) 0.0275(12) 0.0052(10) -0.0050(10) 0.0004(10)
O12 0.0507(19) 0.052(2) 0.059(2) 0.0271(17) -0.0290(17) -0.0034(16)
N5 0.0435(18) 0.0247(16) 0.0169(13) -0.0005(12) -0.0042(13) 0.0090(14)
N6 0.0336(16) 0.0227(15) 0.0184(13) -0.0056(12) -0.0074(12) 0.0053(13)
N7 0.0253(14) 0.0206(14) 0.0178(13) -0.0005(11) -0.0043(11) 0.0005(11)
N8 0.0166(12) 0.0177(13) 0.0164(12) 0.0007(10) 0.0019(11) -0.0009(10)
C20 0.042(2) 0.049(3) 0.039(2) -0.011(2) 0.0054(19) -0.005(2)
C21 0.049(2) 0.038(2) 0.030(2) -0.0099(17) 0.0072(18) -0.007(2)
C22 0.0345(19) 0.0270(18) 0.0176(16) -0.0032(14) -0.0017(15) 0.0067(16)
C23 0.100(4) 0.026(2) 0.049(3) -0.005(2) -0.021(3) 0.010(3)
C24 0.074(4) 0.078(4) 0.078(4) -0.006(3) 0.013(3) 0.046(3)
C25 0.064(3) 0.027(2) 0.0283(19) -0.0088(16) -0.0174(19) 0.015(2)
C26 0.0236(16) 0.0220(17) 0.0206(15) -0.0012(13) -0.0031(13) -0.0017(14)
C27 0.036(2) 0.0268(19) 0.0209(16) 0.0023(14) -0.0111(15) -0.0020(16)
C28 0.0307(18) 0.0253(18) 0.0211(16) 0.0003(14) -0.0049(14) 0.0035(16)
C29 0.0214(16) 0.0185(16) 0.0191(15) 0.0003(13) -0.0030(13) -0.0029(13)
C30 0.0181(15) 0.0169(15) 0.0228(16) 0.0016(13) -0.0037(13) -0.0030(12)
C31 0.0234(16) 0.0157(16) 0.0163(15) -0.0025(12) 0.0033(12) -0.0021(13)
C32 0.0166(15) 0.0211(17) 0.0291(17) 0.0060(14) 0.0043(13) 0.0029(13)
C33 0.0185(15) 0.0193(17) 0.0254(17) 0.0050(13) -0.0002(13) 0.0005(13)
C34 0.0183(15) 0.0160(15) 0.0222(16) 0.0009(12) -0.0003(13) -0.0011(13)
C35 0.0199(15) 0.0226(17) 0.0194(15) 0.0018(13) -0.0005(13) -0.0005(13)
C36 0.0198(16) 0.0261(18) 0.0331(19) 0.0106(15) -0.0024(14) -0.0018(14)
C37 0.0269(18) 0.044(2) 0.0258(18) 0.0057(17) -0.0046(15) 0.0016(17)
C38 0.036(2) 0.045(2) 0.037(2) -0.0010(19) -0.0136(17) -0.0039(19)
O13 0.064(2) 0.053(2) 0.052(2) 0.0090(16) -0.0089(17) -0.0188(18)
C39 0.098(6) 0.095(6) 0.120(7) 0.013(5) 0.037(5) 0.006(5)
C40 0.086(4) 0.075(4) 0.066(4) -0.008(3) -0.001(3) -0.004(4)
C41 0.102(5) 0.092(5) 0.041(3) -0.001(3) -0.009(3) -0.031(4)
O15 0.093(3) 0.060(3) 0.113(4) -0.011(3) -0.030(3) 0.015(3)
O14 0.053(4) 0.043(4) 0.078(5) -0.014(4) -0.007(4) 0.006(3)
O16 0.075(5) 0.091(6) 0.051(4) -0.014(4) 0.011(3) -0.036(4)
O16A 0.059(5) 0.100(8) 0.080(6) -0.023(5) 0.002(5) -0.007(5)
O14A 0.052(11) 0.043(10) 0.068(13) -0.008(10) -0.036(11) 0.012(9)
O14B 0.048(7) 0.063(9) 0.041(6) -0.012(6) -0.005(6) -0.011(6)

loop_
_atom_type_symbol
_atom_type_description
_atom_type_scat_dispersion_real
_atom_type_scat_dispersion_imag
_atom_type_scat_source
C C 0.0033 0.0016 'International Tables Vol C Tables 4.2.6.8 and 6.1.1.4'
H H 0.0000 0.0000 'International Tables Vol C Tables 4.2.6.8 and 6.1.1.4'
N N 0.0061 0.0033 'International Tables Vol C Tables 4.2.6.8 and 6.1.1.4'
O O 0.0106 0.0060 'International Tables Vol C Tables 4.2.6.8 and 6.1.1.4'
S S 0.1246 0.1234 'International Tables Vol C Tables 4.2.6.8 and 6.1.1.4'

loop_
_geom_angle_atom_site_label_1
_geom_angle_atom_site_label_2
_geom_angle_atom_site_label_3
_geom_angle
_geom_angle_site_symmetry_1
_geom_angle_site_symmetry_3
_geom_angle_publ_flag
C7 S1 C8 102.82(17) . . ?
C12 S2 C13 93.50(17) . . ?
C18 O5 C17 115.5(3) . . ?
C6 N1 H1 117.5 . . ?
C7 N1 H1 117.5 . . ?
C7 N1 C6 124.9(3) . . ?
C3 N2 H2 118.1 . . ?
C7 N2 H2 118.1 . . ?
C7 N2 C3 123.7(3) . . ?
C9 N3 H3 119.3 . . ?
C9 N3 C10 121.3(3) . . ?
C10 N3 H3 119.3 . . ?
C11 N4 C12 95.1(3) . . ?
C11 N4 C15 134.1(3) . . ?
C15 N4 C12 126.3(3) . . ?
H1A C1 H1B 109.5 . . ?
H1A C1 H1C 109.5 . . ?
H1B C1 H1C 109.5 . . ?
C3 C1 H1A 109.5 . . ?
C3 C1 H1B 109.5 . . ?
C3 C1 H1C 109.5 . . ?
H2A C2 H2B 109.5 . . ?
H2A C2 H2C 109.5 . . ?
H2B C2 H2C 109.5 . . ?
C3 C2 H2A 109.5 . . ?
C3 C2 H2B 109.5 . . ?
C3 C2 H2C 109.5 . . ?
N2 C3 C1 109.1(3) . . ?
N2 C3 C2 109.7(3) . . ?
N2 C3 H3A 108.4 . . ?
C1 C3 H3A 108.4 . . ?
C2 C3 C1 112.6(3) . . ?
C2 C3 H3A 108.4 . . ?
H4A C4 H4B 109.5 . . ?
H4A C4 H4C 109.5 . . ?
H4B C4 H4C 109.5 . . ?
C6 C4 H4A 109.5 . . ?
C6 C4 H4B 109.5 . . ?
C6 C4 H4C 109.5 . . ?
H5A C5 H5B 109.5 . . ?
H5A C5 H5C 109.5 . . ?
H5B C5 H5C 109.5 . . ?
C6 C5 H5A 109.5 . . ?
C6 C5 H5B 109.5 . . ?
C6 C5 H5C 109.5 . . ?
N1 C6 C4 110.5(3) . . ?
N1 C6 C5 108.5(3) . . ?
N1 C6 H6 108.7 . . ?
C4 C6 H6 108.7 . . ?
C5 C6 C4 111.8(3) . . ?
C5 C6 H6 108.7 . . ?
N1 C7 S1 119.2(2) . . ?
N2 C7 S1 116.9(2) . . ?
N2 C7 N1 123.8(3) . . ?
S1 C8 H8A 108.9 . . ?
S1 C8 H8B 108.9 . . ?
H8A C8 H8B 107.7 . . ?
C9 C8 S1 113.5(3) . . ?
C9 C8 H8A 108.9 . . ?
C9 C8 H8B 108.9 . . ?
O1 C9 N3 124.2(3) . . ?
O1 C9 C8 121.6(3) . . ?
N3 C9 C8 114.3(3) . . ?
N3 C10 H10 112.8 . . ?
N3 C10 C11 110.8(3) . . ?
N3 C10 C12 119.5(3) . . ?
C11 C10 H10 112.8 . . ?
C11 C10 C12 85.3(2) . . ?
C12 C10 H10 112.8 . . ?
O2 C11 N4 134.1(3) . . ?
O2 C11 C10 134.3(3) . . ?
N4 C11 C10 91.5(3) . . ?
S2 C12 H12 112.5 . . ?
N4 C12 S2 111.5(2) . . ?
N4 C12 C10 88.1(2) . . ?
N4 C12 H12 112.5 . . ?
C10 C12 S2 117.5(2) . . ?
C10 C12 H12 112.5 . . ?
S2 C13 H13A 108.3 . . ?
S2 C13 H13B 108.3 . . ?
H13A C13 H13B 107.4 . . ?
C14 C13 S2 115.8(2) . . ?
C14 C13 H13A 108.3 . . ?
C14 C13 H13B 108.3 . . ?
C15 C14 C13 124.8(3) . . ?
C15 C14 C17 122.3(3) . . ?
C17 C14 C13 112.9(3) . . ?
N4 C15 C16 115.1(3) . . ?
C14 C15 N4 118.7(3) . . ?
C14 C15 C16 126.1(3) . . ?
O3 C16 C15 117.3(3) . . ?
O4 C16 O3 126.3(3) . . ?
O4 C16 C15 116.4(3) . . ?
O5 C17 C14 106.7(3) . . ?
O5 C17 H17A 110.4 . . ?
O5 C17 H17B 110.4 . . ?
C14 C17 H17A 110.4 . . ?
C14 C17 H17B 110.4 . . ?
H17A C17 H17B 108.6 . . ?
O5 C18 C19 111.3(4) . . ?
O6 C18 O5 122.3(4) . . ?
O6 C18 C19 126.4(4) . . ?
C18 C19 H19A 109.5 . . ?
C18 C19 H19B 109.5 . . ?
C18 C19 H19C 109.5 . . ?
H19A C19 H19B 109.5 . . ?
H19A C19 H19C 109.5 . . ?
H19B C19 H19C 109.5 . . ?
C26 S3 C27 103.70(17) . . ?
C31 S4 C32 92.46(15) . . ?
C37 O11 C36 116.6(3) . . ?
C22 N5 H5 116.6 . . ?
C26 N5 H5 116.6 . . ?
C26 N5 C22 126.8(3) . . ?
C25 N6 H6A 116.8 . . ?
C26 N6 H6A 116.8 . . ?
C26 N6 C25 126.3(3) . . ?
C28 N7 H7 118.9 . . ?
C28 N7 C29 122.2(3) . . ?
C29 N7 H7 118.9 . . ?
C30 N8 C31 95.0(2) . . ?
C30 N8 C34 134.5(3) . . ?
C34 N8 C31 125.7(3) . . ?
H20A C20 H20B 109.5 . . ?
H20A C20 H20C 109.5 . . ?
H20B C20 H20C 109.5 . . ?
C22 C20 H20A 109.5 . . ?
C22 C20 H20B 109.5 . . ?
C22 C20 H20C 109.5 . . ?
H21A C21 H21B 109.5 . . ?
H21A C21 H21C 109.5 . . ?
H21B C21 H21C 109.5 . . ?
C22 C21 H21A 109.5 . . ?
C22 C21 H21B 109.5 . . ?
C22 C21 H21C 109.5 . . ?
N5 C22 C20 109.2(3) . . ?
N5 C22 C21 108.3(3) . . ?
N5 C22 H22 108.7 . . ?
C20 C22 H22 108.7 . . ?
C21 C22 C20 113.2(3) . . ?
C21 C22 H22 108.7 . . ?
H23A C23 H23B 109.5 . . ?
H23A C23 H23C 109.5 . . ?
H23B C23 H23C 109.5 . . ?
C25 C23 H23A 109.5 . . ?
C25 C23 H23B 109.5 . . ?
C25 C23 H23C 109.5 . . ?
H24A C24 H24B 109.5 . . ?
H24A C24 H24C 109.5 . . ?
H24B C24 H24C 109.5 . . ?
C25 C24 H24A 109.5 . . ?
C25 C24 H24B 109.5 . . ?
C25 C24 H24C 109.5 . . ?
N6 C25 C23 109.8(4) . . ?
N6 C25 C24 109.8(4) . . ?
N6 C25 H25 109.2 . . ?
C23 C25 C24 109.7(4) . . ?
C23 C25 H25 109.2 . . ?
C24 C25 H25 109.2 . . ?
N5 C26 S3 118.3(3) . . ?
N5 C26 N6 124.8(3) . . ?
N6 C26 S3 116.8(3) . . ?
S3 C27 H27A 108.3 . . ?
S3 C27 H27B 108.3 . . ?
H27A C27 H27B 107.4 . . ?
C28 C27 S3 115.8(3) . . ?
C28 C27 H27A 108.3 . . ?
C28 C27 H27B 108.3 . . ?
O7 C28 N7 123.3(3) . . ?
O7 C28 C27 122.0(3) . . ?
N7 C28 C27 114.7(3) . . ?
N7 C29 H29 113.3 . . ?
N7 C29 C30 112.5(3) . . ?
N7 C29 C31 116.3(3) . . ?
C30 C29 H29 113.3 . . ?
C30 C29 C31 85.3(2) . . ?
C31 C29 H29 113.3 . . ?
O8 C30 N8 133.6(3) . . ?
O8 C30 C29 135.0(3) . . ?
N8 C30 C29 91.4(2) . . ?
S4 C31 H31 112.6 . . ?
N8 C31 S4 111.2(2) . . ?
N8 C31 C29 88.3(2) . . ?
N8 C31 H31 112.6 . . ?
C29 C31 S4 117.3(2) . . ?
C29 C31 H31 112.6 . . ?
S4 C32 H32A 108.6 . . ?
S4 C32 H32B 108.6 . . ?
H32A C32 H32B 107.5 . . ?
C33 C32 S4 114.8(2) . . ?
C33 C32 H32A 108.6 . . ?
C33 C32 H32B 108.6 . . ?
C34 C33 C32 123.9(3) . . ?
C34 C33 C36 121.7(3) . . ?
C36 C33 C32 114.3(3) . . ?
N8 C34 C35 115.5(3) . . ?
C33 C34 N8 119.2(3) . . ?
C33 C34 C35 125.3(3) . . ?
O9 C35 O10 125.3(3) . . ?
O9 C35 C34 119.3(3) . . ?
O10 C35 C34 115.4(3) . . ?
O11 C36 C33 106.1(3) . . ?
O11 C36 H36A 110.5 . . ?
O11 C36 H36B 110.5 . . ?
C33 C36 H36A 110.5 . . ?
C33 C36 H36B 110.5 . . ?
H36A C36 H36B 108.7 . . ?
O11 C37 C38 110.8(3) . . ?
O12 C37 O11 122.8(4) . . ?
O12 C37 C38 126.4(4) . . ?
C37 C38 H38A 109.5 . . ?
C37 C38 H38B 109.5 . . ?
C37 C38 H38C 109.5 . . ?
H38A C38 H38B 109.5 . . ?
H38A C38 H38C 109.5 . . ?
H38B C38 H38C 109.5 . . ?
C41 O13 H13 109.5 . . ?
H39A C39 H39B 109.5 . . ?
H39A C39 H39C 109.5 . . ?
H39B C39 H39C 109.5 . . ?
C40 C39 H39A 109.5 . . ?
C40 C39 H39B 109.5 . . ?
C40 C39 H39C 109.5 . . ?
C39 C40 H40A 109.3 . . ?
C39 C40 H40B 109.3 . . ?
H40A C40 H40B 107.9 . . ?
C41 C40 C39 111.7(7) . . ?
C41 C40 H40A 109.3 . . ?
C41 C40 H40B 109.3 . . ?
O13 C41 C40 119.1(6) . . ?
O13 C41 H41A 107.5 . . ?
O13 C41 H41B 107.5 . . ?
C40 C41 H41A 107.5 . . ?
C40 C41 H41B 107.5 . . ?
H41A C41 H41B 107.0 . . ?
H15A O15 H15B 104.5 . . ?
H14A O14 H14B 109.5 . . ?
O14A O14 H14A 102.8 . . ?
O14A O14 H14B 6.7 . . ?
H16A O16 H16B 109.4 . . ?
H16C O16A H16D 114.3 . . ?
O14B O16A H16C 124.0 4_456 . ?
O14B O16A H16D 47.6 4_456 . ?
O14 O14A H14C 16.7 . . ?
O14 O14A H14D 92.8 . . ?
H14C O14A H14D 109.4 . . ?
O16A O14B H14E 119.8 4_556 . ?
O16A O14B H14F 121.5 4_556 . ?
H14E O14B H14F 109.4 . . ?

loop_
_geom_bond_atom_site_label_1
_geom_bond_atom_site_label_2
_geom_bond_distance
_geom_bond_site_symmetry_2
_geom_bond_publ_flag
S1 C7 1.766(3) . ?
S1 C8 1.804(4) . ?
S2 C12 1.796(4) . ?
S2 C13 1.817(4) . ?
O1 C9 1.229(4) . ?
O2 C11 1.200(4) . ?
O3 C16 1.251(4) . ?
O4 C16 1.242(4) . ?
O5 C17 1.447(5) . ?
O5 C18 1.349(5) . ?
O6 C18 1.207(6) . ?
N1 H1 0.8800 . ?
N1 C6 1.474(4) . ?
N1 C7 1.315(4) . ?
N2 H2 0.8800 . ?
N2 C3 1.474(4) . ?
N2 C7 1.312(4) . ?
N3 H3 0.8800 . ?
N3 C9 1.327(4) . ?
N3 C10 1.441(4) . ?
N4 C11 1.375(4) . ?
N4 C12 1.464(4) . ?
N4 C15 1.404(4) . ?
C1 H1A 0.9800 . ?
C1 H1B 0.9800 . ?
C1 H1C 0.9800 . ?
C1 C3 1.523(5) . ?
C2 H2A 0.9800 . ?
C2 H2B 0.9800 . ?
C2 H2C 0.9800 . ?
C2 C3 1.503(5) . ?
C3 H3A 1.0000 . ?
C4 H4A 0.9800 . ?
C4 H4B 0.9800 . ?
C4 H4C 0.9800 . ?
C4 C6 1.514(5) . ?
C5 H5A 0.9800 . ?
C5 H5B 0.9800 . ?
C5 H5C 0.9800 . ?
C5 C6 1.506(5) . ?
C6 H6 1.0000 . ?
C8 H8A 0.9900 . ?
C8 H8B 0.9900 . ?
C8 C9 1.521(5) . ?
C10 H10 1.0000 . ?
C10 C11 1.546(4) . ?
C10 C12 1.548(5) . ?
C12 H12 1.0000 . ?
C13 H13A 0.9900 . ?
C13 H13B 0.9900 . ?
C13 C14 1.512(5) . ?
C14 C15 1.343(5) . ?
C14 C17 1.498(5) . ?
C15 C16 1.528(4) . ?
C17 H17A 0.9900 . ?
C17 H17B 0.9900 . ?
C18 C19 1.478(7) . ?
C19 H19A 0.9800 . ?
C19 H19B 0.9800 . ?
C19 H19C 0.9800 . ?
S3 C26 1.770(3) . ?
S3 C27 1.807(4) . ?
S4 C31 1.790(3) . ?
S4 C32 1.809(3) . ?
O7 C28 1.238(4) . ?
O8 C30 1.197(4) . ?
O9 C35 1.228(4) . ?
O10 C35 1.264(4) . ?
O11 C36 1.452(4) . ?
O11 C37 1.343(4) . ?
O12 C37 1.193(5) . ?
N5 H5 0.8800 . ?
N5 C22 1.481(4) . ?
N5 C26 1.308(5) . ?
N6 H6A 0.8800 . ?
N6 C25 1.466(5) . ?
N6 C26 1.309(4) . ?
N7 H7 0.8800 . ?
N7 C28 1.324(4) . ?
N7 C29 1.438(4) . ?
N8 C30 1.379(4) . ?
N8 C31 1.463(4) . ?
N8 C34 1.406(4) . ?
C20 H20A 0.9800 . ?
C20 H20B 0.9800 . ?
C20 H20C 0.9800 . ?
C20 C22 1.516(6) . ?
C21 H21A 0.9800 . ?
C21 H21B 0.9800 . ?
C21 H21C 0.9800 . ?
C21 C22 1.513(6) . ?
C22 H22 1.0000 . ?
C23 H23A 0.9800 . ?
C23 H23B 0.9800 . ?
C23 H23C 0.9800 . ?
C23 C25 1.499(7) . ?
C24 H24A 0.9800 . ?
C24 H24B 0.9800 . ?
C24 H24C 0.9800 . ?
C24 C25 1.507(8) . ?
C25 H25 1.0000 . ?
C27 H27A 0.9900 . ?
C27 H27B 0.9900 . ?
C27 C28 1.514(5) . ?
C29 H29 1.0000 . ?
C29 C30 1.547(5) . ?
C29 C31 1.548(4) . ?
C31 H31 1.0000 . ?
C32 H32A 0.9900 . ?
C32 H32B 0.9900 . ?
C32 C33 1.515(5) . ?
C33 C34 1.337(5) . ?
C33 C36 1.493(5) . ?
C34 C35 1.511(4) . ?
C36 H36A 0.9900 . ?
C36 H36B 0.9900 . ?
C37 C38 1.495(6) . ?
C38 H38A 0.9800 . ?
C38 H38B 0.9800 . ?
C38 H38C 0.9800 . ?
O13 H13 0.8400 . ?
O13 C41 1.365(7) . ?
C39 H39A 0.9800 . ?
C39 H39B 0.9800 . ?
C39 H39C 0.9800 . ?
C39 C40 1.545(10) . ?
C40 H40A 0.9900 . ?
C40 H40B 0.9900 . ?
C40 C41 1.441(9) . ?
C41 H41A 0.9900 . ?
C41 H41B 0.9900 . ?
O15 H15A 0.8500 . ?
O15 H15B 0.8509 . ?
O14 H14A 0.8498 . ?
O14 H14B 0.8499 . ?
O14 O14A 1.39(2) . ?
O16 H16A 0.8493 . ?
O16 H16B 0.8515 . ?
O16A H16C 0.8533 . ?
O16A H16D 0.8669 . ?
O16A O14B 1.472(15) 4_456 ?
O14A H14C 0.8503 . ?
O14A H14D 0.8498 . ?
O14B H14E 0.8497 . ?
O14B H14F 0.8501 . ?

loop_
_geom_torsion_atom_site_label_1
_geom_torsion_atom_site_label_2
_geom_torsion_atom_site_label_3
_geom_torsion_atom_site_label_4
_geom_torsion
_geom_torsion_site_symmetry_1
_geom_torsion_site_symmetry_2
_geom_torsion_site_symmetry_3
_geom_torsion_site_symmetry_4
_geom_torsion_publ_flag
S1 C8 C9 O1 -73.3(4) . . . . ?
S1 C8 C9 N3 107.3(3) . . . . ?
S2 C13 C14 C15 24.7(5) . . . . ?
S2 C13 C14 C17 -158.0(3) . . . . ?
N3 C10 C11 O2 53.4(5) . . . . ?
N3 C10 C11 N4 -122.7(3) . . . . ?
N3 C10 C12 S2 0.6(4) . . . . ?
N3 C10 C12 N4 113.9(3) . . . . ?
N4 C15 C16 O3 -147.7(3) . . . . ?
N4 C15 C16 O4 31.9(4) . . . . ?
C3 N2 C7 S1 -6.3(5) . . . . ?
C3 N2 C7 N1 172.9(3) . . . . ?
C6 N1 C7 S1 179.9(3) . . . . ?
C6 N1 C7 N2 0.7(6) . . . . ?
C7 S1 C8 C9 82.3(3) . . . . ?
C7 N1 C6 C4 81.6(4) . . . . ?
C7 N1 C6 C5 -155.5(3) . . . . ?
C7 N2 C3 C1 148.9(3) . . . . ?
C7 N2 C3 C2 -87.3(4) . . . . ?
C8 S1 C7 N1 -18.6(3) . . . . ?
C8 S1 C7 N2 160.7(3) . . . . ?
C9 N3 C10 C11 -168.0(3) . . . . ?
C9 N3 C10 C12 95.5(4) . . . . ?
C10 N3 C9 O1 -6.5(6) . . . . ?
C10 N3 C9 C8 172.8(3) . . . . ?
C11 N4 C12 S2 115.9(2) . . . . ?
C11 N4 C12 C10 -3.0(3) . . . . ?
C11 N4 C15 C14 -143.0(4) . . . . ?
C11 N4 C15 C16 39.9(5) . . . . ?
C11 C10 C12 S2 -110.7(2) . . . . ?
C11 C10 C12 N4 2.7(2) . . . . ?
C12 S2 C13 C14 -48.8(3) . . . . ?
C12 N4 C11 O2 -173.1(4) . . . . ?
C12 N4 C11 C10 3.0(3) . . . . ?
C12 N4 C15 C14 6.7(5) . . . . ?
C12 N4 C15 C16 -170.3(3) . . . . ?
C12 C10 C11 O2 173.3(4) . . . . ?
C12 C10 C11 N4 -2.9(2) . . . . ?
C13 S2 C12 N4 55.2(3) . . . . ?
C13 S2 C12 C10 154.7(3) . . . . ?
C13 C14 C15 N4 3.3(5) . . . . ?
C13 C14 C15 C16 -179.9(3) . . . . ?
C13 C14 C17 O5 75.7(4) . . . . ?
C14 C15 C16 O3 35.4(5) . . . . ?
C14 C15 C16 O4 -145.0(4) . . . . ?
C15 N4 C11 O2 -17.2(6) . . . . ?
C15 N4 C11 C10 159.0(3) . . . . ?
C15 N4 C12 S2 -42.8(4) . . . . ?
C15 N4 C12 C10 -161.7(3) . . . . ?
C15 C14 C17 O5 -106.9(4) . . . . ?
C17 O5 C18 O6 -0.7(6) . . . . ?
C17 O5 C18 C19 178.3(4) . . . . ?
C17 C14 C15 N4 -173.7(3) . . . . ?
C17 C14 C15 C16 3.0(5) . . . . ?
C18 O5 C17 C14 -176.1(3) . . . . ?
S3 C27 C28 O7 65.3(5) . . . . ?
S3 C27 C28 N7 -117.0(3) . . . . ?
S4 C32 C33 C34 27.4(5) . . . . ?
S4 C32 C33 C36 -155.0(3) . . . . ?
N7 C29 C30 O8 61.0(5) . . . . ?
N7 C29 C30 N8 -118.0(3) . . . . ?
N7 C29 C31 S4 1.1(4) . . . . ?
N7 C29 C31 N8 114.2(3) . . . . ?
N8 C34 C35 O9 -139.7(3) . . . . ?
N8 C34 C35 O10 39.5(4) . . . . ?
C22 N5 C26 S3 -174.3(3) . . . . ?
C22 N5 C26 N6 6.6(6) . . . . ?
C25 N6 C26 S3 5.3(5) . . . . ?
C25 N6 C26 N5 -175.6(4) . . . . ?
C26 S3 C27 C28 -82.3(3) . . . . ?
C26 N5 C22 C20 106.2(4) . . . . ?
C26 N5 C22 C21 -130.2(4) . . . . ?
C26 N6 C25 C23 151.2(4) . . . . ?
C26 N6 C25 C24 -88.2(5) . . . . ?
C27 S3 C26 N5 31.2(3) . . . . ?
C27 S3 C26 N6 -149.6(3) . . . . ?
C28 N7 C29 C30 -163.2(3) . . . . ?
C28 N7 C29 C31 100.8(4) . . . . ?
C29 N7 C28 O7 5.1(6) . . . . ?
C29 N7 C28 C27 -172.5(3) . . . . ?
C30 N8 C31 S4 117.1(2) . . . . ?
C30 N8 C31 C29 -1.6(2) . . . . ?
C30 N8 C34 C33 -146.1(4) . . . . ?
C30 N8 C34 C35 35.7(5) . . . . ?
C30 C29 C31 S4 -111.6(2) . . . . ?
C30 C29 C31 N8 1.4(2) . . . . ?
C31 S4 C32 C33 -52.9(3) . . . . ?
C31 N8 C30 O8 -177.5(4) . . . . ?
C31 N8 C30 C29 1.6(2) . . . . ?
C31 N8 C34 C33 2.9(5) . . . . ?
C31 N8 C34 C35 -175.3(3) . . . . ?
C31 C29 C30 O8 177.6(4) . . . . ?
C31 C29 C30 N8 -1.5(2) . . . . ?
C32 S4 C31 N8 57.6(2) . . . . ?
C32 S4 C31 C29 157.0(2) . . . . ?
C32 C33 C34 N8 4.7(5) . . . . ?
C32 C33 C34 C35 -177.2(3) . . . . ?
C32 C33 C36 O11 68.0(4) . . . . ?
C33 C34 C35 O9 42.2(5) . . . . ?
C33 C34 C35 O10 -138.6(4) . . . . ?
C34 N8 C30 O8 -22.4(6) . . . . ?
C34 N8 C30 C29 156.7(3) . . . . ?
C34 N8 C31 S4 -41.2(4) . . . . ?
C34 N8 C31 C29 -160.0(3) . . . . ?
C34 C33 C36 O11 -114.3(4) . . . . ?
C36 O11 C37 O12 0.4(5) . . . . ?
C36 O11 C37 C38 179.5(3) . . . . ?
C36 C33 C34 N8 -172.7(3) . . . . ?
C36 C33 C34 C35 5.3(6) . . . . ?
C37 O11 C36 C33 -176.6(3) . . . . ?
C39 C40 C41 O13 62.1(9) . . . . ?
